data_1514584
loop_
_publ_author_name
'Johnson, Miles W.'
'Shevick, Sophia L.'
'Toste, F. Dean'
'Bergman, Robert G.'

_publ_section_title
;
 Preparation and reactivity of terminal gold(i) amides and phosphides
;
_journal_issue 3
_journal_name_full 'Chemical Science'
_journal_page_first 1023
_journal_paper_doi 10.1039/c2sc21519e
_journal_volume 4
_journal_year 2013
_chemical_formula_sum 'C33 H50 Au N3'
_chemical_formula_weight 685.73
_chemical_name_common IPrAuNiPr2
_chemical_name_systematic
;
?
;
_space_group_IT_number 14
_symmetry_cell_setting monoclinic
_symmetry_space_group_name_Hall '-P 2ybc'
_symmetry_space_group_name_H-M 'P 1 21/c 1'
_atom_sites_solution_hydrogens geom
_atom_sites_solution_primary direct
_atom_sites_solution_secondary difmap
_audit_creation_method SHELXL-97
_cell_angle_alpha 90.00
_cell_angle_beta 93.3730(10)
_cell_angle_gamma 90.00
_cell_formula_units_Z 4
_cell_length_a 12.5384(10)
_cell_length_b 13.4689(11)
_cell_length_c 19.1735(15)
_cell_measurement_temperature 100(2)
_cell_volume 3232.4(4)
_computing_structure_refinement 'SHELXL-97 (Sheldrick, 1997)'
_computing_structure_solution 'SHELXS-97 (Sheldrick, 1990)'
_diffrn_ambient_temperature 100(2)
_diffrn_measured_fraction_theta_full 0.999
_diffrn_measured_fraction_theta_max 0.999
_diffrn_radiation_monochromator graphite
_diffrn_radiation_source 'fine-focus sealed tube'
_diffrn_radiation_type MoK\a
_diffrn_radiation_wavelength 0.71073
_diffrn_reflns_av_R_equivalents 0.0294
_diffrn_reflns_av_sigmaI/netI 0.0127
_diffrn_reflns_limit_h_max 16
_diffrn_reflns_limit_h_min -16
_diffrn_reflns_limit_k_max 17
_diffrn_reflns_limit_k_min -17
_diffrn_reflns_limit_l_max 24
_diffrn_reflns_limit_l_min -24
_diffrn_reflns_number 94771
_diffrn_reflns_theta_full 27.10
_diffrn_reflns_theta_max 27.10
_diffrn_reflns_theta_min 1.63
_exptl_absorpt_coefficient_mu 4.575
_exptl_absorpt_correction_T_max 0.6576
_exptl_absorpt_correction_T_min 0.2619
_exptl_absorpt_correction_type multi-scan
_exptl_crystal_density_diffrn 1.409
_exptl_crystal_density_meas ?
_exptl_crystal_density_method 'not measured'
_exptl_crystal_F_000 1392
_exptl_crystal_size_max 0.40
_exptl_crystal_size_mid 0.25
_exptl_crystal_size_min 0.10
_refine_diff_density_max 3.194
_refine_diff_density_min -1.824
_refine_diff_density_rms 0.150
_refine_ls_extinction_method none
_refine_ls_goodness_of_fit_ref 1.176
_refine_ls_hydrogen_treatment constr
_refine_ls_matrix_type full
_refine_ls_number_parameters 346
_refine_ls_number_reflns 7128
_refine_ls_number_restraints 0
_refine_ls_restrained_S_all 1.176
_refine_ls_R_factor_all 0.0329
_refine_ls_R_factor_gt 0.0297
_refine_ls_shift/su_max 0.002
_refine_ls_shift/su_mean 0.000
_refine_ls_structure_factor_coef Fsqd
_refine_ls_weighting_details 'calc w=1/[\s^2^(Fo^2^)+(0.0471P)^2^+10.1754P] where P=(Fo^2^+2Fc^2^)/3'
_refine_ls_weighting_scheme calc
_refine_ls_wR_factor_gt 0.0891
_refine_ls_wR_factor_ref 0.0937
_reflns_number_gt 6578
_reflns_number_total 7128
_reflns_threshold_expression >2sigma(I)
_cod_data_source_file c2sc21519e.txt
_cod_data_source_block npm028
_cod_depositor_comments
;
The following automatic conversions were performed:

'_symmetry_cell_setting' value 'Monoclinic' changed to 'monoclinic'
according to
/usr/data/users/saulius/automatic-downloads/retrospective/RSC/lib/dictionaries/cif_core.dic
dictionary named 'cif_core.dic' version 2.4.2 from 2011-04-26.

Automatic conversion script
Id: cif_fix_values 2281 2013-09-26 08:29:07Z andrius 

The following automatic conversions were performed:

'_exptl_crystal_density_meas' value 'not measured' was changed to '?'
- the value is perceived as not measured.

Automatic conversion script
Id: cif_fix_values 3008 2015-01-20 13:52:24Z robertas 
;
_cod_original_sg_symbol_H-M P2(1)/c
_cod_database_code 1514584

loop_
_symmetry_equiv_pos_as_xyz
'x, y, z'
'-x, y+1/2, -z+1/2'
'-x, -y, -z'
'x, -y-1/2, z-1/2'

loop_
_atom_site_label
_atom_site_type_symbol
_atom_site_fract_x
_atom_site_fract_y
_atom_site_fract_z
_atom_site_U_iso_or_equiv
_atom_site_adp_type
_atom_site_occupancy
_atom_site_symmetry_multiplicity
_atom_site_calc_flag
_atom_site_refinement_flags
Au1 Au 0.756508(11) 0.587748(10) 0.244413(8) 0.02022(7) Uani 1 1 d .
N1 N 0.6780(3) 0.5425(2) 0.09691(18) 0.0219(7) Uani 1 1 d .
N2 N 0.7940(3) 0.6587(2) 0.09843(18) 0.0225(7) Uani 1 1 d .
N3 N 0.7622(3) 0.5791(3) 0.3470(2) 0.0270(8) Uani 1 1 d .
C1 C 0.7452(3) 0.5954(3) 0.1424(2) 0.0229(8) Uani 1 1 d .
C2 C 0.7588(4) 0.6455(3) 0.0291(2) 0.0274(9) Uani 1 1 d .
H2 H 0.7818 0.6810 -0.0100 0.033 Uiso 1 1 calc R
C3 C 0.6857(4) 0.5727(3) 0.0283(2) 0.0261(9) Uani 1 1 d .
H3 H 0.6467 0.5468 -0.0116 0.031 Uiso 1 1 calc R
C4 C 0.6060(3) 0.4652(3) 0.1173(2) 0.0230(8) Uani 1 1 d .
C5 C 0.6377(4) 0.3659(3) 0.1113(2) 0.0277(9) Uani 1 1 d .
C6 C 0.5636(4) 0.2933(3) 0.1268(3) 0.0339(10) Uani 1 1 d .
H6 H 0.5824 0.2253 0.1232 0.041 Uiso 1 1 calc R
C7 C 0.4633(4) 0.3185(3) 0.1473(3) 0.0331(10) Uani 1 1 d .
H7 H 0.4134 0.2679 0.1567 0.040 Uiso 1 1 calc R
C8 C 0.4352(4) 0.4176(3) 0.1542(3) 0.0293(10) Uani 1 1 d .
H8 H 0.3663 0.4339 0.1689 0.035 Uiso 1 1 calc R
C9 C 0.5061(3) 0.4936(3) 0.1401(2) 0.0255(8) Uani 1 1 d .
C10 C 0.7509(4) 0.3386(3) 0.0934(3) 0.0359(11) Uani 1 1 d .
H10 H 0.7782 0.3931 0.0638 0.043 Uiso 1 1 calc R
C11 C 0.7571(5) 0.2415(4) 0.0521(3) 0.0432(12) Uani 1 1 d .
H11A H 0.7372 0.1858 0.0816 0.065 Uiso 1 1 calc R
H11B H 0.8301 0.2319 0.0379 0.065 Uiso 1 1 calc R
H11C H 0.7078 0.2448 0.0106 0.065 Uiso 1 1 calc R
C12 C 0.8235(4) 0.3327(5) 0.1598(4) 0.0537(15) Uani 1 1 d .
H12A H 0.8206 0.3957 0.1852 0.080 Uiso 1 1 calc R
H12B H 0.8970 0.3199 0.1476 0.080 Uiso 1 1 calc R
H12C H 0.7995 0.2788 0.1894 0.080 Uiso 1 1 calc R
C13 C 0.4771(4) 0.6021(3) 0.1495(2) 0.0283(9) Uani 1 1 d .
H13 H 0.5457 0.6395 0.1576 0.034 Uiso 1 1 calc R
C14 C 0.4210(6) 0.6443(4) 0.0842(3) 0.0597(18) Uani 1 1 d .
H14A H 0.3504 0.6135 0.0768 0.090 Uiso 1 1 calc R
H14B H 0.4634 0.6306 0.0440 0.090 Uiso 1 1 calc R
H14C H 0.4127 0.7162 0.0895 0.090 Uiso 1 1 calc R
C15 C 0.4120(6) 0.6205(5) 0.2123(3) 0.0544(15) Uani 1 1 d .
H15A H 0.3412 0.5902 0.2043 0.082 Uiso 1 1 calc R
H15B H 0.4041 0.6921 0.2193 0.082 Uiso 1 1 calc R
H15C H 0.4484 0.5909 0.2539 0.082 Uiso 1 1 calc R
C16 C 0.8760(3) 0.7287(3) 0.1217(2) 0.0261(8) Uani 1 1 d .
C17 C 0.9809(4) 0.6943(3) 0.1327(3) 0.0306(9) Uani 1 1 d .
C18 C 1.0585(4) 0.7641(4) 0.1533(3) 0.0398(11) Uani 1 1 d .
H18 H 1.1307 0.7434 0.1613 0.048 Uiso 1 1 calc R
C19 C 1.0324(4) 0.8631(4) 0.1620(3) 0.0424(12) Uani 1 1 d .
H19 H 1.0865 0.9097 0.1759 0.051 Uiso 1 1 calc R
C20 C 0.9277(4) 0.8940(4) 0.1507(3) 0.0366(11) Uani 1 1 d .
H20 H 0.9108 0.9620 0.1571 0.044 Uiso 1 1 calc R
C21 C 0.8469(3) 0.8284(3) 0.1301(2) 0.0273(9) Uani 1 1 d .
C22 C 1.0116(4) 0.5862(3) 0.1228(3) 0.0356(11) Uani 1 1 d .
H22 H 0.9450 0.5489 0.1084 0.043 Uiso 1 1 calc R
C23 C 1.0877(5) 0.5771(4) 0.0633(4) 0.0606(19) Uani 1 1 d .
H23A H 1.1535 0.6141 0.0755 0.091 Uiso 1 1 calc R
H23B H 1.0533 0.6043 0.0203 0.091 Uiso 1 1 calc R
H23C H 1.1050 0.5070 0.0562 0.091 Uiso 1 1 calc R
C24 C 1.0575(5) 0.5409(4) 0.1906(3) 0.0507(14) Uani 1 1 d .
H24A H 1.1240 0.5752 0.2055 0.076 Uiso 1 1 calc R
H24B H 1.0723 0.4704 0.1833 0.076 Uiso 1 1 calc R
H24C H 1.0059 0.5480 0.2267 0.076 Uiso 1 1 calc R
C25 C 0.7312(4) 0.8631(3) 0.1192(2) 0.0283(9) Uani 1 1 d .
H25 H 0.6940 0.8190 0.0836 0.034 Uiso 1 1 calc R
C26 C 0.7224(4) 0.9698(3) 0.0931(3) 0.0379(11) Uani 1 1 d .
H26A H 0.7494 1.0151 0.1301 0.057 Uiso 1 1 calc R
H26B H 0.6474 0.9854 0.0803 0.057 Uiso 1 1 calc R
H26C H 0.7647 0.9777 0.0521 0.057 Uiso 1 1 calc R
C27 C 0.6749(4) 0.8534(4) 0.1875(3) 0.0394(11) Uani 1 1 d .
H27A H 0.6745 0.7835 0.2019 0.059 Uiso 1 1 calc R
H27B H 0.6012 0.8772 0.1805 0.059 Uiso 1 1 calc R
H27C H 0.7128 0.8931 0.2239 0.059 Uiso 1 1 calc R
C28 C 0.6994(3) 0.5062(3) 0.3836(2) 0.0226(8) Uani 1 1 d .
H28 H 0.7458 0.4790 0.4234 0.027 Uiso 1 1 calc R
C29 C 0.6638(4) 0.4204(3) 0.3372(3) 0.0346(10) Uani 1 1 d .
H29A H 0.6203 0.4455 0.2969 0.052 Uiso 1 1 calc R
H29B H 0.6215 0.3740 0.3636 0.052 Uiso 1 1 calc R
H29C H 0.7267 0.3861 0.3210 0.052 Uiso 1 1 calc R
C30 C 0.5993(4) 0.5533(4) 0.4144(3) 0.0365(10) Uani 1 1 d .
H30A H 0.6209 0.6112 0.4429 0.055 Uiso 1 1 calc R
H30B H 0.5649 0.5044 0.4435 0.055 Uiso 1 1 calc R
H30C H 0.5489 0.5742 0.3762 0.055 Uiso 1 1 calc R
C31 C 0.8242(4) 0.6465(3) 0.3949(2) 0.0291(9) Uani 1 1 d .
H31 H 0.7773 0.6646 0.4333 0.035 Uiso 1 1 calc R
C32 C 0.8520(4) 0.7423(4) 0.3580(3) 0.0380(11) Uani 1 1 d .
H32A H 0.8972 0.7272 0.3194 0.057 Uiso 1 1 calc R
H32B H 0.8905 0.7868 0.3912 0.057 Uiso 1 1 calc R
H32C H 0.7862 0.7747 0.3396 0.057 Uiso 1 1 calc R
C33 C 0.9256(4) 0.6003(4) 0.4288(4) 0.0487(14) Uani 1 1 d .
H33A H 0.9085 0.5357 0.4489 0.073 Uiso 1 1 calc R
H33B H 0.9552 0.6442 0.4659 0.073 Uiso 1 1 calc R
H33C H 0.9782 0.5913 0.3935 0.073 Uiso 1 1 calc R

loop_
_atom_site_aniso_label
_atom_site_aniso_U_11
_atom_site_aniso_U_22
_atom_site_aniso_U_33
_atom_site_aniso_U_23
_atom_site_aniso_U_13
_atom_site_aniso_U_12
Au1 0.01792(9) 0.01755(10) 0.02546(10) 0.00092(5) 0.00372(6) -0.00148(5)
N1 0.0240(16) 0.0146(15) 0.0279(17) 0.0010(13) 0.0080(13) -0.0025(13)
N2 0.0236(16) 0.0150(15) 0.0297(17) -0.0001(13) 0.0082(14) -0.0022(13)
N3 0.0299(19) 0.0241(18) 0.0272(18) -0.0018(14) 0.0048(15) -0.0097(14)
C1 0.0188(19) 0.0163(18) 0.035(2) -0.0005(15) 0.0125(17) -0.0013(14)
C2 0.036(2) 0.0192(19) 0.028(2) 0.0037(16) 0.0140(17) -0.0012(17)
C3 0.035(2) 0.0200(19) 0.024(2) -0.0008(15) 0.0064(17) -0.0011(16)
C4 0.0237(19) 0.0151(18) 0.031(2) 0.0029(15) 0.0063(16) -0.0031(15)
C5 0.031(2) 0.019(2) 0.035(2) 0.0033(16) 0.0090(18) -0.0008(17)
C6 0.040(3) 0.019(2) 0.044(3) 0.0047(18) 0.011(2) -0.0054(18)
C7 0.031(2) 0.026(2) 0.042(3) 0.0048(19) 0.0066(19) -0.0116(18)
C8 0.022(2) 0.032(2) 0.035(2) 0.0000(17) 0.0043(18) -0.0065(16)
C9 0.025(2) 0.023(2) 0.029(2) 0.0012(16) 0.0054(16) -0.0019(16)
C10 0.033(2) 0.020(2) 0.056(3) 0.004(2) 0.015(2) 0.0025(18)
C11 0.052(3) 0.025(2) 0.054(3) 0.001(2) 0.012(3) 0.010(2)
C12 0.033(3) 0.050(3) 0.077(4) -0.016(3) -0.003(3) 0.007(2)
C13 0.025(2) 0.024(2) 0.037(2) -0.0056(17) 0.0043(18) 0.0004(16)
C14 0.097(5) 0.032(3) 0.048(3) -0.007(2) -0.009(3) 0.027(3)
C15 0.073(4) 0.045(3) 0.048(3) -0.007(3) 0.023(3) 0.013(3)
C16 0.0255(19) 0.0191(19) 0.035(2) -0.0009(16) 0.0121(17) -0.0049(16)
C17 0.026(2) 0.022(2) 0.045(3) 0.0004(18) 0.0124(19) -0.0024(17)
C18 0.024(2) 0.032(2) 0.063(3) -0.002(2) 0.007(2) -0.0023(19)
C19 0.032(2) 0.030(2) 0.065(3) -0.008(2) 0.004(2) -0.011(2)
C20 0.036(3) 0.020(2) 0.054(3) -0.006(2) 0.009(2) -0.0038(19)
C21 0.029(2) 0.0188(19) 0.035(2) -0.0007(16) 0.0111(17) -0.0020(16)
C22 0.025(2) 0.025(2) 0.058(3) -0.0014(19) 0.015(2) 0.0020(17)
C23 0.054(4) 0.041(3) 0.091(5) -0.015(3) 0.045(4) 0.000(3)
C24 0.042(3) 0.040(3) 0.069(4) 0.004(3) -0.005(3) 0.005(2)
C25 0.030(2) 0.020(2) 0.035(2) -0.0027(17) 0.0048(18) 0.0008(16)
C26 0.042(3) 0.026(2) 0.045(3) 0.006(2) 0.005(2) 0.003(2)
C27 0.037(3) 0.035(3) 0.048(3) 0.007(2) 0.016(2) 0.009(2)
C28 0.0211(18) 0.0232(19) 0.0232(19) 0.0096(15) -0.0003(15) -0.0052(15)
C29 0.036(2) 0.026(2) 0.043(3) 0.0046(19) 0.009(2) -0.0069(18)
C30 0.031(2) 0.038(3) 0.042(3) 0.002(2) 0.012(2) -0.003(2)
C31 0.032(2) 0.025(2) 0.030(2) -0.0078(17) 0.0000(17) -0.0001(17)
C32 0.037(2) 0.040(3) 0.038(2) -0.002(2) 0.003(2) -0.013(2)
C33 0.034(3) 0.041(3) 0.070(4) -0.003(3) -0.009(3) 0.002(2)

loop_
_atom_type_symbol
_atom_type_description
_atom_type_scat_dispersion_real
_atom_type_scat_dispersion_imag
_atom_type_scat_source
C C 0.0033 0.0016 'International Tables Vol C Tables 4.2.6.8 and 6.1.1.4'
H H 0.0000 0.0000 'International Tables Vol C Tables 4.2.6.8 and 6.1.1.4'
N N 0.0061 0.0033 'International Tables Vol C Tables 4.2.6.8 and 6.1.1.4'
Au Au -2.0133 8.8022 'International Tables Vol C Tables 4.2.6.8 and 6.1.1.4'

loop_
_geom_angle_atom_site_label_1
_geom_angle_atom_site_label_2
_geom_angle_atom_site_label_3
_geom_angle
C1 Au1 N3 177.88(14)
C1 N1 C3 112.1(3)
C1 N1 C4 124.7(3)
C3 N1 C4 123.1(4)
C1 N2 C2 112.4(3)
C1 N2 C16 123.5(4)
C2 N2 C16 124.0(3)
C28 N3 C31 113.1(4)
C28 N3 Au1 122.0(3)
C31 N3 Au1 124.8(3)
N2 C1 N1 102.2(4)
N2 C1 Au1 129.8(3)
N1 C1 Au1 127.8(3)
C3 C2 N2 106.5(4)
C2 C3 N1 106.8(4)
C5 C4 C9 123.2(4)
C5 C4 N1 118.7(4)
C9 C4 N1 118.1(3)
C6 C5 C4 117.1(4)
C6 C5 C10 121.3(4)
C4 C5 C10 121.4(4)
C7 C6 C5 121.2(4)
C6 C7 C8 120.2(4)
C7 C8 C9 121.3(4)
C8 C9 C4 116.9(4)
C8 C9 C13 121.6(4)
C4 C9 C13 121.5(4)
C12 C10 C5 110.0(4)
C12 C10 C11 110.0(4)
C5 C10 C11 113.4(4)
C14 C13 C15 110.5(5)
C14 C13 C9 111.5(4)
C15 C13 C9 113.3(4)
C17 C16 C21 123.3(4)
C17 C16 N2 118.4(4)
C21 C16 N2 118.3(4)
C18 C17 C16 117.0(4)
C18 C17 C22 120.2(4)
C16 C17 C22 122.8(4)
C19 C18 C17 121.1(5)
C20 C19 C18 120.0(5)
C19 C20 C21 121.7(4)
C20 C21 C16 116.9(4)
C20 C21 C25 121.2(4)
C16 C21 C25 121.9(4)
C24 C22 C17 111.3(5)
C24 C22 C23 112.5(5)
C17 C22 C23 110.1(4)
C26 C25 C21 112.6(4)
C26 C25 C27 109.5(4)
C21 C25 C27 109.8(4)
N3 C28 C29 112.3(3)
N3 C28 C30 112.2(4)
C29 C28 C30 108.6(4)
N3 C31 C32 111.0(4)
N3 C31 C33 114.1(4)
C32 C31 C33 109.7(4)

loop_
_geom_bond_atom_site_label_1
_geom_bond_atom_site_label_2
_geom_bond_distance
Au1 C1 1.955(5)
Au1 N3 1.968(4)
N1 C1 1.375(6)
N1 C3 1.385(5)
N1 C4 1.448(5)
N2 C1 1.369(5)
N2 C2 1.387(6)
N2 C16 1.446(5)
N3 C28 1.463(5)
N3 C31 1.479(5)
C2 C3 1.342(6)
C4 C5 1.401(6)
C4 C9 1.404(6)
C5 C6 1.393(6)
C5 C10 1.525(6)
C6 C7 1.381(7)
C7 C8 1.389(6)
C8 C9 1.392(6)
C9 C13 1.520(6)
C10 C12 1.523(8)
C10 C11 1.532(7)
C13 C14 1.510(7)
C13 C15 1.515(7)
C16 C17 1.398(6)
C16 C21 1.403(6)
C17 C18 1.394(7)
C17 C22 1.520(6)
C18 C19 1.385(7)
C19 C20 1.382(7)
C20 C21 1.384(6)
C21 C25 1.527(6)
C22 C24 1.518(8)
C22 C23 1.534(7)
C25 C26 1.524(6)
C25 C27 1.529(6)
C28 C29 1.510(6)
C28 C30 1.554(6)
C31 C32 1.523(6)
C31 C33 1.526(7)
